data_2242845
loop_
_publ_author_name
'Demir Kanmazalp, Sibel'
'Meral, Seher'
'Dege, Necmi'
'Alaman Agar, Aysen'
'Fritsky, Igor O.'

_publ_section_title
;
 Crystal structure and Hirshfeld surfaces analysis of the nickel(II)
 complex of the Shiff base ligand
 6,6'-{(1<i>E</i>,1'<i>E</i>)-[ethane-1,2-diylbis(azanylylidene)]bis(methanylylidene)}bis[2-(trifluoromethoxy)phenol]
;
_journal_issue 3
_journal_name_full 'Acta Crystallographica Section E'
_journal_page_first 328
_journal_page_last 331
_journal_paper_doi 10.1107/S2056989019001919
_journal_volume 75
_journal_year 2019
_chemical_formula_iupac '[Ni (C18 H12 F6 N2 O4)]'
_chemical_formula_moiety 'C18 H12 F6 N2 Ni O4'
_chemical_formula_sum 'C18 H12 F6 N2 Ni O4'
_chemical_formula_weight 493.01
_chemical_name_systematic
'(6,6'-{(1<i>E</i>,1'<i>E</i>)-[Ethane-1,2-diylbis(azanylylidene)]bis(methanylylidene)}bis[2-(trifluoromethoxy)phenol]-\k^4^<i>O</i>,<i>N</i>,<i>N</i>',<i>O</i>')nickel(II), [Ni(C~18~H~12~F~6~N~2~O~4~)]'
_space_group_crystal_system monoclinic
_space_group_IT_number 14
_space_group_name_Hall '-P 2yn'
_space_group_name_H-M_alt 'P 1 21/n 1'
_symmetry_space_group_name_Hall '-P 2yn'
_symmetry_space_group_name_H-M 'P 1 21/n 1'
_atom_sites_solution_hydrogens geom
_atom_sites_solution_primary direct
_atom_sites_solution_secondary difmap
_audit_creation_method SHELXL-2018/3
_cell_angle_alpha 90
_cell_angle_beta 99.089(4)
_cell_angle_gamma 90
_cell_formula_units_Z 4
_cell_length_a 7.0709(4)
_cell_length_b 19.8158(13)
_cell_length_c 13.1957(7)
_cell_measurement_reflns_used 7677
_cell_measurement_temperature 296(2)
_cell_measurement_theta_max 29.81
_cell_measurement_theta_min 1.87
_cell_volume 1825.71(19)
_computing_cell_refinement
;
X-AREA (Stoe & Cie, 2002)
;
_computing_data_collection
;
X-AREA (Stoe & Cie, 2002)
;
_computing_data_reduction
;
X-RED32 (Stoe & Cie, 2002)
;
_computing_molecular_graphics
;
ORTEP-3 for Windows (Farrugia, 2012) and Mercury (Macrae <i>et al.</i>,
2008)
;
_computing_publication_material
;
SHELXL2018 (Sheldrick, 2015b), WinGX (Farrugia, 2012) and PLATON
(Spek, 2009)
;
_computing_structure_refinement
;
SHELXL2018 (Sheldrick, 2015b)
;
_computing_structure_solution
;
SHELXT2018 (Sheldrick, 2015a)
;
_diffrn_ambient_temperature 296(2)
_diffrn_detector_area_resol_mean 6.67
_diffrn_measured_fraction_theta_full 1.000
_diffrn_measured_fraction_theta_max 1.000
_diffrn_measurement_device_type 'Stoe IPDS 2'
_diffrn_measurement_method 'rotation method'
_diffrn_radiation_type MoK\a
_diffrn_radiation_wavelength 0.71073
_diffrn_reflns_av_R_equivalents 0.0694
_diffrn_reflns_av_unetI/netI 0.0976
_diffrn_reflns_limit_h_max 8
_diffrn_reflns_limit_h_min -8
_diffrn_reflns_limit_k_max 24
_diffrn_reflns_limit_k_min -22
_diffrn_reflns_limit_l_max 16
_diffrn_reflns_limit_l_min -16
_diffrn_reflns_number 10231
_diffrn_reflns_theta_full 25.242
_diffrn_reflns_theta_max 25.999
_diffrn_reflns_theta_min 1.871
_diffrn_source 'sealed X-ray tube, 12 x 0.4 mm long-fine focus'
_exptl_absorpt_coefficient_mu 1.153
_exptl_absorpt_correction_T_max 0.9538
_exptl_absorpt_correction_T_min 0.7523
_exptl_absorpt_correction_type integration
_exptl_absorpt_process_details
;
(X-RED32; Stoe & Cie, 2002)
;
_exptl_crystal_colour red
_exptl_crystal_density_diffrn 1.794
_exptl_crystal_description rod
_exptl_crystal_F_000 992
_exptl_crystal_size_max 0.430
_exptl_crystal_size_mid 0.187
_exptl_crystal_size_min 0.050
_refine_diff_density_max 0.281
_refine_diff_density_min -0.259
_refine_ls_extinction_method none
_refine_ls_goodness_of_fit_ref 0.815
_refine_ls_hydrogen_treatment constr
_refine_ls_matrix_type full
_refine_ls_number_parameters 280
_refine_ls_number_reflns 3594
_refine_ls_number_restraints 0
_refine_ls_restrained_S_all 0.815
_refine_ls_R_factor_all 0.0964
_refine_ls_R_factor_gt 0.0424
_refine_ls_shift/su_max 0.000
_refine_ls_shift/su_mean 0.000
_refine_ls_structure_factor_coef Fsqd
_refine_ls_weighting_details 'w=1/[\s^2^(Fo^2^)+(0.0208P)^2^] where P=(Fo^2^+2Fc^2^)/3'
_refine_ls_weighting_scheme calc
_refine_ls_wR_factor_gt 0.0634
_refine_ls_wR_factor_ref 0.0731
_reflns_number_gt 2004
_reflns_number_total 3594
_reflns_threshold_expression 'I > 2\s(I)'
_cod_data_source_file su5478sup1.cif
_cod_data_source_block I
_cod_database_code 2242845
_shelx_space_group_comment
;
The symmetry employed for this shelxl refinement is uniquely defined
by the following loop, which should always be used as a source of
symmetry information in preference to the above space-group names.
They are only intended as comments.
;
_shelx_estimated_absorpt_t_min 0.7523
_shelx_estimated_absorpt_t_max 0.9538

loop_
_space_group_symop_operation_xyz
'x, y, z'
'-x+1/2, y+1/2, -z+1/2'
'-x, -y, -z'
'x-1/2, -y-1/2, z-1/2'

loop_
_atom_site_type_symbol
_atom_site_label
_atom_site_fract_x
_atom_site_fract_y
_atom_site_fract_z
_atom_site_U_iso_or_equiv
_atom_site_adp_type
_atom_site_calc_flag
_atom_site_occupancy
Ni Ni1 0.26730(6) 0.49434(2) 0.49904(4) 0.03711(13) Uani d 1
O O3 0.2821(4) 0.40837(12) 0.55236(18) 0.0425(6) Uani d 1
O O2 0.3199(3) 0.45369(12) 0.38085(18) 0.0449(7) Uani d 1
O O4 0.3829(4) 0.28127(12) 0.60619(19) 0.0507(7) Uani d 1
O O1 0.4119(4) 0.37488(14) 0.22988(19) 0.0566(7) Uani d 1
N N6 0.2039(4) 0.53396(14) 0.6151(2) 0.0411(8) Uani d 1
N N7 0.2627(4) 0.58028(15) 0.4452(3) 0.0438(8) Uani d 1
F F2 0.1222(5) 0.33925(16) 0.2439(3) 0.1148(12) Uani d 1
F F4 0.1024(4) 0.26758(15) 0.5082(2) 0.1128(12) Uani d 1
F F6 0.3485(5) 0.21399(17) 0.4791(2) 0.1136(11) Uani d 1
F F5 0.2146(5) 0.18837(15) 0.6022(3) 0.1122(11) Uani d 1
C C17 0.2694(5) 0.39078(18) 0.6458(3) 0.0381(9) Uani d 1
C C2 0.3145(5) 0.4817(2) 0.2913(3) 0.0434(10) Uani d 1
F F1 0.2352(5) 0.31439(18) 0.1122(2) 0.1288(14) Uani d 1
C C12 0.2217(5) 0.4342(2) 0.7222(3) 0.0413(9) Uani d 1
C C11 0.1888(4) 0.5050(2) 0.7009(3) 0.0443(10) Uani d 1
H H11 0.154060 0.531744 0.752904 0.053 Uiso calc 1
F F3 0.3513(6) 0.27078(17) 0.2496(3) 0.1309(13) Uani d 1
C C3 0.3510(6) 0.4423(2) 0.2078(3) 0.0501(10) Uani d 1
C C7 0.2774(5) 0.5505(2) 0.2689(3) 0.0470(10) Uani d 1
C C16 0.3104(5) 0.32354(19) 0.6763(3) 0.0437(9) Uani d 1
C C8 0.2613(5) 0.5966(2) 0.3501(3) 0.0496(11) Uani d 1
H H8 0.248688 0.642164 0.333355 0.060 Uiso calc 1
C C10 0.1626(6) 0.60683(18) 0.6044(3) 0.0524(11) Uani d 1
H H10A 0.201695 0.629815 0.669248 0.063 Uiso calc 1
H H10B 0.026750 0.614357 0.582588 0.063 Uiso calc 1
C C9 0.2752(6) 0.63223(18) 0.5249(3) 0.0508(11) Uani d 1
H H9A 0.221970 0.674426 0.495980 0.061 Uiso calc 1
H H9B 0.407695 0.639754 0.555126 0.061 Uiso calc 1
C C13 0.2102(6) 0.4102(2) 0.8210(3) 0.0566(11) Uani d 1
H H13 0.175958 0.439462 0.870112 0.068 Uiso calc 1
C C1 0.2811(8) 0.3271(3) 0.2096(4) 0.0674(13) Uani d 1
C C18 0.2617(7) 0.2405(2) 0.5502(4) 0.0616(12) Uani d 1
C C15 0.3026(6) 0.3011(2) 0.7727(3) 0.0619(12) Uani d 1
H H15 0.333337 0.256546 0.790046 0.074 Uiso calc 1
C C6 0.2706(6) 0.5749(2) 0.1687(4) 0.0646(13) Uani d 1
H H6 0.245387 0.620387 0.155453 0.078 Uiso calc 1
C C14 0.2486(7) 0.3447(3) 0.8456(3) 0.0709(14) Uani d 1
H H14 0.238953 0.328986 0.910957 0.085 Uiso calc 1
C C4 0.3449(7) 0.4673(3) 0.1098(3) 0.0675(13) Uani d 1
H H4 0.371002 0.439315 0.057199 0.081 Uiso calc 1
C C5 0.3000(7) 0.5337(3) 0.0908(4) 0.0748(15) Uani d 1
H H5 0.289649 0.550545 0.024387 0.090 Uiso calc 1

loop_
_atom_site_aniso_label
_atom_site_aniso_U_11
_atom_site_aniso_U_22
_atom_site_aniso_U_33
_atom_site_aniso_U_12
_atom_site_aniso_U_13
_atom_site_aniso_U_23
Ni1 0.0390(2) 0.0343(2) 0.0376(2) 0.0013(3) 0.00489(16) -0.0016(3)
O3 0.0528(16) 0.0404(14) 0.0359(15) 0.0000(12) 0.0115(12) -0.0022(11)
O2 0.0556(16) 0.0446(15) 0.0351(15) -0.0001(12) 0.0089(13) -0.0010(12)
O4 0.0550(17) 0.0421(15) 0.0554(17) 0.0010(13) 0.0096(14) -0.0003(13)
O1 0.0583(18) 0.0611(19) 0.0513(16) -0.0040(15) 0.0117(14) -0.0148(14)
N6 0.0360(17) 0.0402(17) 0.0457(19) 0.0028(14) 0.0020(15) -0.0035(15)
N7 0.0380(18) 0.0406(19) 0.051(2) 0.0021(14) 0.0015(15) 0.0006(16)
F2 0.094(2) 0.101(2) 0.168(3) -0.0372(19) 0.077(2) -0.050(2)
F4 0.090(2) 0.088(2) 0.140(3) 0.0169(17) -0.047(2) -0.0251(19)
F6 0.119(3) 0.116(3) 0.108(2) 0.001(2) 0.023(2) -0.058(2)
F5 0.134(3) 0.068(2) 0.133(3) -0.0416(19) 0.017(2) 0.0097(19)
C17 0.036(2) 0.043(2) 0.035(2) -0.0044(17) 0.0062(17) 0.0002(17)
C2 0.037(2) 0.053(3) 0.040(2) -0.0071(18) 0.0055(17) 0.0028(19)
F1 0.153(3) 0.159(3) 0.077(2) -0.078(3) 0.025(2) -0.052(2)
C12 0.038(2) 0.054(3) 0.032(2) -0.0006(19) 0.0047(17) 0.0009(18)
C11 0.0370(19) 0.054(3) 0.042(2) 0.003(2) 0.0070(16) -0.017(2)
F3 0.160(3) 0.065(2) 0.167(3) -0.002(2) 0.023(3) 0.004(2)
C3 0.046(2) 0.068(3) 0.037(2) -0.007(2) 0.0087(19) -0.005(2)
C7 0.041(2) 0.052(3) 0.046(2) -0.009(2) 0.003(2) 0.010(2)
C16 0.048(2) 0.044(2) 0.039(2) -0.0041(18) 0.0069(18) 0.0016(18)
C8 0.039(2) 0.041(2) 0.067(3) -0.0015(19) 0.004(2) 0.015(2)
C10 0.052(3) 0.038(2) 0.065(3) 0.0063(18) 0.002(2) -0.012(2)
C9 0.054(3) 0.035(2) 0.062(3) -0.0007(19) 0.006(2) -0.0013(18)
C13 0.063(3) 0.069(3) 0.039(2) -0.008(2) 0.012(2) -0.005(2)
C1 0.081(4) 0.070(4) 0.055(3) -0.011(3) 0.022(3) -0.015(3)
C18 0.074(3) 0.049(3) 0.062(3) -0.001(3) 0.012(3) -0.002(2)
C15 0.079(3) 0.052(3) 0.055(3) -0.004(2) 0.010(2) 0.010(2)
C6 0.068(3) 0.066(3) 0.059(3) -0.001(2) 0.006(2) 0.029(2)
C14 0.091(4) 0.081(4) 0.042(3) -0.003(3) 0.015(2) 0.017(3)
C4 0.070(3) 0.091(4) 0.044(3) -0.008(3) 0.016(2) -0.002(2)
C5 0.092(4) 0.088(4) 0.045(3) -0.008(3) 0.012(3) 0.018(3)

loop_
_atom_type_symbol
_atom_type_description
_atom_type_scat_dispersion_real
_atom_type_scat_dispersion_imag
_atom_type_scat_source
C C 0.0033 0.0016 'International Tables Vol C Tables 4.2.6.8 and 6.1.1.4'
H H 0.0000 0.0000 'International Tables Vol C Tables 4.2.6.8 and 6.1.1.4'
F F 0.0171 0.0103 'International Tables Vol C Tables 4.2.6.8 and 6.1.1.4'
N N 0.0061 0.0033 'International Tables Vol C Tables 4.2.6.8 and 6.1.1.4'
Ni Ni 0.3393 1.1124 'International Tables Vol C Tables 4.2.6.8 and 6.1.1.4'
O O 0.0106 0.0060 'International Tables Vol C Tables 4.2.6.8 and 6.1.1.4'

loop_
_geom_angle_atom_site_label_1
_geom_angle_atom_site_label_2
_geom_angle_atom_site_label_3
_geom_angle
_geom_angle_publ_flag
N6 Ni1 O3 94.78(12) ?
N6 Ni1 N7 86.27(14) ?
O3 Ni1 N7 177.70(14) y
N6 Ni1 O2 177.53(13) y
O3 Ni1 O2 84.95(11) ?
N7 Ni1 O2 94.08(14) ?
C17 O3 Ni1 127.1(2) ?
C2 O2 Ni1 126.9(2) ?
C18 O4 C16 117.5(3) ?
C1 O1 C3 116.9(3) ?
C11 N6 C10 118.5(4) ?
C11 N6 Ni1 127.4(3) ?
C10 N6 Ni1 114.1(3) ?
C8 N7 C9 120.7(3) ?
C8 N7 Ni1 127.0(3) ?
C9 N7 Ni1 112.2(2) ?
O3 C17 C12 125.3(3) ?
O3 C17 C16 118.9(3) ?
C12 C17 C16 115.8(3) ?
O2 C2 C3 119.4(4) ?
O2 C2 C7 125.6(4) ?
C3 C2 C7 115.0(4) ?
C13 C12 C17 121.0(4) ?
C13 C12 C11 118.7(4) ?
C17 C12 C11 120.3(3) ?
N6 C11 C12 124.8(4) ?
N6 C11 H11 117.6 ?
C12 C11 H11 117.6 ?
C4 C3 C2 123.5(4) ?
C4 C3 O1 119.7(4) ?
C2 C3 O1 116.7(3) ?
C6 C7 C2 120.6(4) ?
C6 C7 C8 119.5(4) ?
C2 C7 C8 119.7(4) ?
C15 C16 O4 119.7(4) ?
C15 C16 C17 122.7(4) ?
O4 C16 C17 117.2(3) ?
N7 C8 C7 125.4(4) ?
N7 C8 H8 117.3 ?
C7 C8 H8 117.3 ?
N6 C10 C9 106.1(3) ?
N6 C10 H10A 110.5 ?
C9 C10 H10A 110.5 ?
N6 C10 H10B 110.5 ?
C9 C10 H10B 110.5 ?
H10A C10 H10B 108.7 ?
N7 C9 C10 106.7(3) ?
N7 C9 H9A 110.4 ?
C10 C9 H9A 110.4 ?
N7 C9 H9B 110.4 ?
C10 C9 H9B 110.4 ?
H9A C9 H9B 108.6 ?
C14 C13 C12 120.6(4) ?
C14 C13 H13 119.7 ?
C12 C13 H13 119.7 ?
F2 C1 F3 108.3(5) ?
F2 C1 F1 106.6(4) ?
F3 C1 F1 104.7(4) ?
F2 C1 O1 114.4(4) ?
F3 C1 O1 108.8(4) ?
F1 C1 O1 113.4(4) ?
F4 C18 F6 109.6(4) ?
F4 C18 F5 106.0(4) ?
F6 C18 F5 104.2(4) ?
F4 C18 O4 115.7(4) ?
F6 C18 O4 108.1(4) ?
F5 C18 O4 112.7(4) ?
C16 C15 C14 120.1(4) ?
C16 C15 H15 119.9 ?
C14 C15 H15 119.9 ?
C5 C6 C7 121.4(4) ?
C5 C6 H6 119.3 ?
C7 C6 H6 119.3 ?
C13 C14 C15 119.7(4) ?
C13 C14 H14 120.1 ?
C15 C14 H14 120.1 ?
C5 C4 C3 119.4(5) ?
C5 C4 H4 120.3 ?
C3 C4 H4 120.3 ?
C6 C5 C4 120.0(5) ?
C6 C5 H5 120.0 ?
C4 C5 H5 120.0 ?

loop_
_geom_bond_atom_site_label_1
_geom_bond_atom_site_label_2
_geom_bond_distance
_geom_bond_publ_flag
Ni1 N6 1.839(3) y
Ni1 O3 1.840(2) y
Ni1 N7 1.843(3) y
Ni1 O2 1.845(2) y
O3 C17 1.297(4) ?
O2 C2 1.301(4) ?
O4 C18 1.316(5) ?
O4 C16 1.403(4) ?
O1 C1 1.321(5) ?
O1 C3 1.419(5) ?
N6 C11 1.288(5) ?
N6 C10 1.475(4) ?
N7 C8 1.295(5) ?
N7 C9 1.464(5) ?
F2 C1 1.298(5) ?
F4 C18 1.291(5) ?
F6 C18 1.311(5) ?
F5 C18 1.313(5) ?
C17 C12 1.407(5) ?
C17 C16 1.409(5) ?
C2 C3 1.409(5) ?
C2 C7 1.410(5) ?
F1 C1 1.300(5) ?
C12 C13 1.402(5) ?
C12 C11 1.443(5) ?
C11 H11 0.9300 ?
F3 C1 1.299(5) ?
C3 C4 1.379(5) ?
C7 C6 1.401(5) ?
C7 C8 1.427(6) ?
C16 C15 1.357(5) ?
C8 H8 0.9300 ?
C10 C9 1.501(6) ?
C10 H10A 0.9700 ?
C10 H10B 0.9700 ?
C9 H9A 0.9700 ?
C9 H9B 0.9700 ?
C13 C14 1.354(6) ?
C13 H13 0.9300 ?
C15 C14 1.390(6) ?
C15 H15 0.9300 ?
C6 C5 1.355(6) ?
C6 H6 0.9300 ?
C14 H14 0.9300 ?
C4 C5 1.367(6) ?
C4 H4 0.9300 ?
C5 H5 0.9300 ?

loop_
_geom_hbond_atom_site_label_D
_geom_hbond_atom_site_label_H
_geom_hbond_atom_site_label_A
_geom_hbond_site_symmetry_A
_geom_hbond_distance_DH
_geom_hbond_distance_HA
_geom_hbond_distance_DA
_geom_hbond_angle_DHA
_geom_hbond_publ_flag
C10 H10B O3 3_566 0.97 2.63 3.494(4) 149 no
C9 H9A F4 3_566 0.97 2.56 3.301(5) 133 no
C6 H6 F6 2 0.93 2.58 3.405(5) 148 no

loop_
_geom_torsion_atom_site_label_1
_geom_torsion_atom_site_label_2
_geom_torsion_atom_site_label_3
_geom_torsion_atom_site_label_4
_geom_torsion
N6 Ni1 O3 C17 -6.3(3)
O2 Ni1 O3 C17 176.1(3)
O3 Ni1 O2 C2 171.3(3)
N7 Ni1 O2 C2 -10.8(3)
O3 Ni1 N6 C11 2.6(3)
N7 Ni1 N6 C11 -175.3(3)
O3 Ni1 N6 C10 -175.9(2)
N7 Ni1 N6 C10 6.2(2)
N6 Ni1 N7 C8 -166.3(3)
O2 Ni1 N7 C8 11.3(3)
N6 Ni1 N7 C9 18.0(2)
O2 Ni1 N7 C9 -164.5(2)
Ni1 O3 C17 C12 7.0(5)
Ni1 O3 C17 C16 -171.4(2)
Ni1 O2 C2 C3 -177.2(3)
Ni1 O2 C2 C7 3.9(5)
O3 C17 C12 C13 179.5(3)
C16 C17 C12 C13 -2.1(5)
O3 C17 C12 C11 -2.2(6)
C16 C17 C12 C11 176.1(3)
C10 N6 C11 C12 179.1(3)
Ni1 N6 C11 C12 0.6(5)
C13 C12 C11 N6 176.5(3)
C17 C12 C11 N6 -1.7(5)
O2 C2 C3 C4 178.7(4)
C7 C2 C3 C4 -2.3(6)
O2 C2 C3 O1 -6.5(5)
C7 C2 C3 O1 172.5(3)
C1 O1 C3 C4 -84.6(5)
C1 O1 C3 C2 100.4(4)
O2 C2 C7 C6 -178.5(4)
C3 C2 C7 C6 2.6(6)
O2 C2 C7 C8 6.4(6)
C3 C2 C7 C8 -172.5(3)
C18 O4 C16 C15 88.3(4)
C18 O4 C16 C17 -98.9(4)
O3 C17 C16 C15 179.3(4)
C12 C17 C16 C15 0.8(6)
O3 C17 C16 O4 6.7(5)
C12 C17 C16 O4 -171.8(3)
C9 N7 C8 C7 170.4(3)
Ni1 N7 C8 C7 -5.0(6)
C6 C7 C8 N7 179.0(4)
C2 C7 C8 N7 -5.8(6)
C11 N6 C10 C9 153.9(3)
Ni1 N6 C10 C9 -27.4(3)
C8 N7 C9 C10 147.0(3)
Ni1 N7 C9 C10 -36.9(3)
N6 C10 C9 N7 39.5(4)
C17 C12 C13 C14 1.3(6)
C11 C12 C13 C14 -177.0(4)
C3 O1 C1 F2 -48.2(6)
C3 O1 C1 F3 -169.5(4)
C3 O1 C1 F1 74.4(6)
C16 O4 C18 F4 46.5(6)
C16 O4 C18 F6 169.7(3)
C16 O4 C18 F5 -75.7(5)
O4 C16 C15 C14 173.7(4)
C17 C16 C15 C14 1.4(6)
C2 C7 C6 C5 -0.3(7)
C8 C7 C6 C5 174.9(4)
C12 C13 C14 C15 0.9(7)
C16 C15 C14 C13 -2.2(7)
C2 C3 C4 C5 -0.5(7)
O1 C3 C4 C5 -175.1(4)
C7 C6 C5 C4 -2.6(8)
C3 C4 C5 C6 3.0(8)

_cod_database_fobs_code 2242845
